data_7053481
loop_
_publ_author_name
'Rajput, Lalit'
'Biradha, Kumar'

_publ_section_title
;
 Assembling coordination networks of bis-amido pyridines via hydrogen
 bonds: isostructurality and large hydrophobic cavities for guest
 inclusion
;
_journal_issue 11
_journal_name_full 'New Journal of Chemistry'
_journal_page_first 2415
_journal_paper_doi 10.1039/c0nj00070a
_journal_volume 34
_journal_year 2010
_chemical_formula_sum 'C30 H28 Cu N8 O6 S2'
_chemical_formula_weight 724.26
_chemical_name_systematic
;
?
;
_space_group_IT_number 2
_symmetry_cell_setting triclinic
_symmetry_space_group_name_Hall '-P 1'
_symmetry_space_group_name_H-M 'P -1'
_atom_sites_solution_hydrogens geom
_atom_sites_solution_primary direct
_atom_sites_solution_secondary difmap
_audit_creation_method SHELXL-97
_cell_angle_alpha 99.909(6)
_cell_angle_beta 105.708(6)
_cell_angle_gamma 110.183(6)
_cell_formula_units_Z 1
_cell_length_a 7.3122(17)
_cell_length_b 9.953(2)
_cell_length_c 12.917(3)
_cell_measurement_reflns_used 3152
_cell_measurement_temperature 293(2)
_cell_measurement_theta_max 26
_cell_measurement_theta_min 1.71
_cell_volume 811.9(3)
_computing_structure_refinement 'SHELXL-97 (Sheldrick, 1997)'
_computing_structure_solution 'SHELXS-97 (Sheldrick, 1990)'
_diffrn_ambient_temperature 293(2)
_diffrn_measured_fraction_theta_full 0.989
_diffrn_measured_fraction_theta_max 0.989
_diffrn_measurement_device_type 'Bruker-APEX-2 CCD area detector'
_diffrn_measurement_method hemisphere
_diffrn_radiation_monochromator graphite
_diffrn_radiation_source 'fine-focus sealed tube'
_diffrn_radiation_type MoK\a
_diffrn_radiation_wavelength 0.71073
_diffrn_reflns_av_R_equivalents 0.0239
_diffrn_reflns_av_sigmaI/netI 0.0246
_diffrn_reflns_limit_h_max 9
_diffrn_reflns_limit_h_min -9
_diffrn_reflns_limit_k_max 12
_diffrn_reflns_limit_k_min -12
_diffrn_reflns_limit_l_max 15
_diffrn_reflns_limit_l_min -15
_diffrn_reflns_number 10348
_diffrn_reflns_theta_full 26.00
_diffrn_reflns_theta_max 26.00
_diffrn_reflns_theta_min 1.71
_exptl_absorpt_coefficient_mu 0.857
_exptl_absorpt_correction_T_max 0.926
_exptl_absorpt_correction_T_min 0.884
_exptl_absorpt_correction_type empirical
_exptl_absorpt_process_details sadabs
_exptl_crystal_colour green
_exptl_crystal_density_diffrn 1.481
_exptl_crystal_density_meas ?
_exptl_crystal_density_method 'not measured'
_exptl_crystal_description plates
_exptl_crystal_F_000 373
_exptl_crystal_size_max 0.16
_exptl_crystal_size_mid 0.12
_exptl_crystal_size_min 0.09
_refine_diff_density_max 0.288
_refine_diff_density_min -0.253
_refine_diff_density_rms 0.049
_refine_ls_extinction_method none
_refine_ls_goodness_of_fit_ref 1.067
_refine_ls_hydrogen_treatment constr
_refine_ls_matrix_type full
_refine_ls_number_parameters 214
_refine_ls_number_reflns 3152
_refine_ls_number_restraints 0
_refine_ls_restrained_S_all 1.067
_refine_ls_R_factor_all 0.0362
_refine_ls_R_factor_gt 0.0324
_refine_ls_shift/su_max 0.002
_refine_ls_shift/su_mean 0.000
_refine_ls_structure_factor_coef Fsqd
_refine_ls_weighting_details 'calc w=1/[\s^2^(Fo^2^)+(0.0565P)^2^+0.2132P] where P=(Fo^2^+2Fc^2^)/3'
_refine_ls_weighting_scheme calc
_refine_ls_wR_factor_gt 0.0937
_refine_ls_wR_factor_ref 0.0960
_reflns_number_gt 2874
_reflns_number_total 3152
_reflns_threshold_expression >2sigma(I)
_cod_data_source_file c0nj00070a.txt
_cod_data_source_block 13
_cod_depositor_comments
;
The following automatic conversions were performed:

'_symmetry_cell_setting' value 'Triclinic' changed to 'triclinic'
according to /home/saulius/struct/CIF-dictionaries/cif_core.dic
dictionary named 'cif_core.dic' version 2.4.2 from 2011-04-26.

Automatic conversion script
Id: cif_fix_values 1891 2012-01-12 08:04:46Z andrius 

The following automatic conversions were performed:

'_exptl_crystal_density_meas' value 'not measured' was changed to '?'
- the value is perceived as not measured.

Automatic conversion script
Id: cif_fix_values 3008 2015-01-20 13:52:24Z robertas 
;
_cod_original_sg_symbol_H-M P-1
_cod_database_code 7053481

loop_
_symmetry_equiv_pos_as_xyz
'x, y, z'
'-x, -y, -z'

loop_
_atom_site_label
_atom_site_type_symbol
_atom_site_fract_x
_atom_site_fract_y
_atom_site_fract_z
_atom_site_U_iso_or_equiv
_atom_site_adp_type
_atom_site_occupancy
_atom_site_symmetry_multiplicity
_atom_site_calc_flag
_atom_site_refinement_flags
Cu1 Cu 1.0000 0.0000 0.0000 0.03543(13) Uani 1 2 d S
S100 S 1.51406(10) 0.49072(7) 0.19640(7) 0.0679(2) Uani 1 1 d .
N100 N 1.2115(3) 0.19887(19) 0.09629(14) 0.0426(4) Uani 1 1 d .
C100 C 1.3369(3) 0.3200(2) 0.13749(17) 0.0386(4) Uani 1 1 d .
O16 O 0.2681(2) -0.10135(18) 0.07730(15) 0.0526(4) Uani 1 1 d .
N11 N 0.8830(2) -0.03005(17) 0.12334(13) 0.0343(3) Uani 1 1 d .
C11 C 0.5847(3) -0.1105(2) 0.17742(16) 0.0334(4) Uani 1 1 d .
C12 C 0.6780(3) -0.0755(2) 0.10037(16) 0.0334(4) Uani 1 1 d .
H12 H 0.5942 -0.0838 0.0290 0.040 Uiso 1 1 calc R
C13 C 1.0035(3) -0.0137(2) 0.22742(17) 0.0399(4) Uani 1 1 d .
H13 H 1.1470 0.0216 0.2452 0.048 Uiso 1 1 calc R
C14 C 0.9227(3) -0.0471(2) 0.30870(17) 0.0446(5) Uani 1 1 d .
H14 H 1.0107 -0.0354 0.3799 0.053 Uiso 1 1 calc R
C15 C 0.7105(3) -0.0982(2) 0.28434(17) 0.0397(4) Uani 1 1 d .
H15 H 0.6528 -0.1238 0.3379 0.048 Uiso 1 1 calc R
C16 C 0.3524(3) -0.1601(2) 0.13959(16) 0.0352(4) Uani 1 1 d .
N20 N 0.2516(3) -0.27040(19) 0.17502(14) 0.0403(4) Uani 1 1 d .
H20 H 0.3236 -0.2943 0.2274 0.048 Uiso 1 1 calc R
C21 C 0.0250(3) -0.3538(2) 0.13022(17) 0.0419(4) Uani 1 1 d .
H21A H -0.0392 -0.2971 0.0916 0.050 Uiso 1 1 calc .
H21B H -0.0248 -0.3676 0.1917 0.050 Uiso 1 1 calc .
C22 C -0.0378(3) -0.5054(2) 0.04915(16) 0.0386(4) Uani 1 1 d .
H22A H -0.1886 -0.5578 0.0201 0.046 Uiso 1 1 calc .
H22B H 0.0186 -0.5641 0.0898 0.046 Uiso 1 1 calc .
N1A N 0.6333(4) 0.2143(3) 0.4855(2) 0.0743(6) Uani 1 1 d .
O1A O 0.6731(5) 0.2277(5) 0.5823(2) 0.1561(16) Uani 1 1 d .
O2A O 0.4582(4) 0.1609(5) 0.4223(3) 0.1439(14) Uani 1 1 d .
C1A C 0.8045(4) 0.2661(3) 0.44322(19) 0.0519(5) Uani 1 1 d .
C2A C 0.7547(6) 0.2617(3) 0.3314(2) 0.0687(8) Uani 1 1 d .
H2A H 0.6169 0.2277 0.2838 0.082 Uiso 1 1 calc R
C3A C 0.9164(8) 0.3097(4) 0.2935(3) 0.0912(12) Uani 1 1 d .
H3A H 0.8880 0.3063 0.2182 0.109 Uiso 1 1 calc R
C4A C 1.1178(8) 0.3620(4) 0.3637(4) 0.1004(13) Uani 1 1 d .
H4A H 1.2251 0.3950 0.3361 0.120 Uiso 1 1 calc R
C5A C 1.1646(5) 0.3666(4) 0.4757(3) 0.0833(9) Uani 1 1 d .
H5A H 1.3026 0.4021 0.5233 0.100 Uiso 1 1 calc R
C6A C 1.0052(4) 0.3182(3) 0.5161(2) 0.0630(6) Uani 1 1 d .
H6A H 1.0333 0.3209 0.5912 0.076 Uiso 1 1 calc R

loop_
_atom_site_aniso_label
_atom_site_aniso_U_11
_atom_site_aniso_U_22
_atom_site_aniso_U_33
_atom_site_aniso_U_23
_atom_site_aniso_U_13
_atom_site_aniso_U_12
Cu1 0.02801(19) 0.03441(19) 0.0387(2) 0.00513(13) 0.01704(14) 0.00580(14)
S100 0.0397(3) 0.0381(3) 0.0998(5) 0.0086(3) 0.0064(3) 0.0058(3)
N100 0.0372(9) 0.0381(9) 0.0450(9) 0.0063(7) 0.0173(8) 0.0079(8)
C100 0.0329(10) 0.0423(11) 0.0428(10) 0.0131(9) 0.0142(8) 0.0172(9)
O16 0.0381(8) 0.0595(9) 0.0803(11) 0.0399(9) 0.0302(8) 0.0269(7)
N11 0.0277(8) 0.0352(8) 0.0384(8) 0.0080(6) 0.0147(7) 0.0101(6)
C11 0.0330(10) 0.0293(8) 0.0386(9) 0.0090(7) 0.0167(8) 0.0113(7)
C12 0.0301(9) 0.0335(9) 0.0370(9) 0.0096(7) 0.0141(8) 0.0122(8)
C13 0.0295(10) 0.0409(10) 0.0425(10) 0.0055(8) 0.0107(8) 0.0116(8)
C14 0.0425(12) 0.0480(11) 0.0374(10) 0.0108(9) 0.0095(9) 0.0166(10)
C15 0.0401(11) 0.0400(10) 0.0382(10) 0.0117(8) 0.0178(8) 0.0125(9)
C16 0.0342(10) 0.0361(9) 0.0388(10) 0.0094(8) 0.0199(8) 0.0141(8)
N20 0.0320(9) 0.0432(9) 0.0391(8) 0.0144(7) 0.0130(7) 0.0066(7)
C21 0.0325(10) 0.0458(11) 0.0466(11) 0.0120(9) 0.0214(9) 0.0105(9)
C22 0.0319(10) 0.0395(10) 0.0445(10) 0.0149(8) 0.0189(8) 0.0098(8)
N1A 0.0672(16) 0.0880(17) 0.0622(14) 0.0172(12) 0.0233(12) 0.0280(14)
O1A 0.105(2) 0.253(4) 0.0663(16) 0.041(2) 0.0451(15) 0.016(2)
O2A 0.0595(16) 0.220(4) 0.119(2) 0.040(2) 0.0166(16) 0.037(2)
C1A 0.0642(15) 0.0512(13) 0.0437(11) 0.0122(10) 0.0187(11) 0.0290(11)
C2A 0.106(2) 0.0598(15) 0.0462(13) 0.0181(12) 0.0195(14) 0.0453(16)
C3A 0.166(4) 0.0667(19) 0.0666(19) 0.0312(16) 0.064(2) 0.054(2)
C4A 0.139(4) 0.066(2) 0.125(3) 0.027(2) 0.097(3) 0.036(2)
C5A 0.070(2) 0.0702(19) 0.102(2) 0.0100(17) 0.0385(18) 0.0220(16)
C6A 0.0694(17) 0.0632(15) 0.0511(13) 0.0108(11) 0.0185(12) 0.0266(13)

loop_
_atom_type_symbol
_atom_type_description
_atom_type_scat_dispersion_real
_atom_type_scat_dispersion_imag
_atom_type_scat_source
C C 0.0033 0.0016 'International Tables Vol C Tables 4.2.6.8 and 6.1.1.4'
H H 0.0000 0.0000 'International Tables Vol C Tables 4.2.6.8 and 6.1.1.4'
N N 0.0061 0.0033 'International Tables Vol C Tables 4.2.6.8 and 6.1.1.4'
O O 0.0106 0.0060 'International Tables Vol C Tables 4.2.6.8 and 6.1.1.4'
S S 0.1246 0.1234 'International Tables Vol C Tables 4.2.6.8 and 6.1.1.4'
Cu Cu 0.3201 1.2651 'International Tables Vol C Tables 4.2.6.8 and 6.1.1.4'

loop_
_geom_angle_atom_site_label_1
_geom_angle_atom_site_label_2
_geom_angle_atom_site_label_3
_geom_angle
_geom_angle_site_symmetry_1
_geom_angle_site_symmetry_3
N100 Cu1 N100 180 . 2_755
N100 Cu1 N11 89.33(7) . 2_755
N100 Cu1 N11 90.67(7) 2_755 2_755
N100 Cu1 N11 90.67(7) . .
N100 Cu1 N11 89.33(7) 2_755 .
N11 Cu1 N11 180 2_755 .
C100 N100 Cu1 169.46(17) . .
N100 C100 S100 179.7(2) . .
C13 N11 C12 118.06(16) . .
C13 N11 Cu1 122.01(13) . .
C12 N11 Cu1 119.83(13) . .
C12 C11 C15 118.34(17) . .
C12 C11 C16 117.20(16) . .
C15 C11 C16 124.46(17) . .
N11 C12 C11 123.14(17) . .
N11 C12 H12 118.4 . .
C11 C12 H12 118.4 . .
N11 C13 C14 122.37(18) . .
N11 C13 H13 118.8 . .
C14 C13 H13 118.8 . .
C13 C14 C15 119.73(19) . .
C13 C14 H14 120.1 . .
C15 C14 H14 120.1 . .
C14 C15 C11 118.30(18) . .
C14 C15 H15 120.9 . .
C11 C15 H15 120.9 . .
O16 C16 N20 124.50(18) . .
O16 C16 C11 119.83(16) . .
N20 C16 C11 115.65(16) . .
C16 N20 C21 123.74(17) . .
C16 N20 H20 118.1 . .
C21 N20 H20 118.1 . .
N20 C21 C22 110.69(16) . .
N20 C21 H21A 109.5 . .
C22 C21 H21A 109.5 . .
N20 C21 H21B 109.5 . .
C22 C21 H21B 109.5 . .
H21A C21 H21B 108.1 . .
C21 C22 C22 113.1(2) . 2_545
C21 C22 H22A 109.0 . .
C22 C22 H22A 109.0 2_545 .
C21 C22 H22B 109.0 . .
C22 C22 H22B 109.0 2_545 .
H22A C22 H22B 107.8 . .
O1A N1A O2A 121.1(3) . .
O1A N1A C1A 119.1(3) . .
O2A N1A C1A 119.8(3) . .
C6A C1A C2A 123.0(3) . .
C6A C1A N1A 118.9(2) . .
C2A C1A N1A 118.1(3) . .
C3A C2A C1A 117.2(3) . .
C3A C2A H2A 121.4 . .
C1A C2A H2A 121.4 . .
C4A C3A C2A 121.3(3) . .
C4A C3A H3A 119.4 . .
C2A C3A H3A 119.4 . .
C3A C4A C5A 120.6(3) . .
C3A C4A H4A 119.7 . .
C5A C4A H4A 119.7 . .
C6A C5A C4A 119.4(3) . .
C6A C5A H5A 120.3 . .
C4A C5A H5A 120.3 . .
C1A C6A C5A 118.5(3) . .
C1A C6A H6A 120.8 . .
C5A C6A H6A 120.8 . .

loop_
_geom_bond_atom_site_label_1
_geom_bond_atom_site_label_2
_geom_bond_distance
_geom_bond_site_symmetry_2
Cu1 N100 1.9634(18) .
Cu1 N100 1.9634(18) 2_755
Cu1 N11 2.0211(15) 2_755
Cu1 N11 2.0211(15) .
S100 C100 1.627(2) .
N100 C100 1.153(3) .
O16 C16 1.230(2) .
N11 C13 1.340(3) .
N11 C12 1.336(2) .
C11 C12 1.379(3) .
C11 C15 1.395(3) .
C11 C16 1.502(3) .
C12 H12 0.9300 .
C13 C14 1.372(3) .
C13 H13 0.9300 .
C14 C15 1.379(3) .
C14 H14 0.9300 .
C15 H15 0.9300 .
C16 N20 1.325(2) .
N20 C21 1.462(3) .
N20 H20 0.8600 .
C21 C22 1.517(3) .
C21 H21A 0.9700 .
C21 H21B 0.9700 .
C22 C22 1.522(4) 2_545
C22 H22A 0.9700 .
C22 H22B 0.9700 .
N1A O1A 1.177(3) .
N1A O2A 1.185(3) .
N1A C1A 1.467(3) .
C1A C6A 1.366(4) .
C1A C2A 1.379(3) .
C2A C3A 1.368(5) .
C2A H2A 0.9300 .
C3A C4A 1.359(6) .
C3A H3A 0.9300 .
C4A C5A 1.382(5) .
C4A H4A 0.9300 .
C5A C6A 1.375(4) .
C5A H5A 0.9300 .
C6A H6A 0.9300 .
